data_4306471
loop_
_publ_author_name
'Ya-Qian Lan'
'Shun-Li Li'
'Jun-Sheng Qin'
'Dong-Ying Du'
'Xin-Long Wang'
'Zhong-Min Su'
'Qiang Fu'

_publ_section_title
;
Self-Assembly of 2D\\rightarrow2D Interpenetrating Coordination Polymers Showing
Polyrotaxane- and Polycatenane-like Motifs: Influence of Various Ligands on
Topological Structural Diversity
;
_journal_name_full 'Inorganic Chemistry'
_journal_page_first 10600
_journal_page_last 10610
_journal_paper_doi 10.1021/ic801275w
_journal_volume 47
_journal_year 2008
_chemical_formula_sum 'C100 H86 N12 O28 Zn5'
_chemical_formula_weight 2230.66
_chemical_name_systematic
;
 ?
;
_space_group_IT_number 2
_symmetry_cell_setting triclinic
_symmetry_space_group_name_Hall '-P 1'
_symmetry_space_group_name_H-M 'P -1'
_atom_sites_solution_hydrogens geom
_atom_sites_solution_primary direct
_atom_sites_solution_secondary difmap
_audit_creation_method SHELXL-97
_cell_angle_alpha 94.4840(10)
_cell_angle_beta 105.2900(10)
_cell_angle_gamma 114.1670(10)
_cell_formula_units_Z 1
_cell_length_a 11.5890(4)
_cell_length_b 11.7730(4)
_cell_length_c 19.6900(7)
_cell_measurement_temperature 293(2)
_cell_measurement_theta_max 28.28
_cell_measurement_theta_min 1.94
_cell_volume 2310.75(14)
_computing_cell_refinement 'SMART (Bruker, 1997)'
_computing_data_collection 'SMART (Bruker, 1997)'
_computing_data_reduction SAINT
_computing_molecular_graphics 'SHELXTL-PLUS (Sheldrick, 1990)'
_computing_publication_material SHELXL-97
_computing_structure_refinement 'SHELXL-97 (Sheldrick, 1997)'
_computing_structure_solution 'SHELXS-97(Sheldrick, 1997)'
_diffrn_ambient_temperature 293(2)
_diffrn_measured_fraction_theta_full 0.993
_diffrn_measured_fraction_theta_max 0.926
_diffrn_measurement_device_type 'Bruker APEX CCD area-detector'
_diffrn_measurement_method '\w scans'
_diffrn_radiation_monochromator graphite
_diffrn_radiation_source 'fine-focus sealed tube'
_diffrn_radiation_type MoK\a
_diffrn_radiation_wavelength 0.71069
_diffrn_reflns_av_R_equivalents 0.0233
_diffrn_reflns_av_sigmaI/netI 0.0587
_diffrn_reflns_limit_h_max 14
_diffrn_reflns_limit_h_min -14
_diffrn_reflns_limit_k_max 15
_diffrn_reflns_limit_k_min -14
_diffrn_reflns_limit_l_max 26
_diffrn_reflns_limit_l_min -23
_diffrn_reflns_number 14529
_diffrn_reflns_theta_full 25.00
_diffrn_reflns_theta_max 28.28
_diffrn_reflns_theta_min 1.94
_diffrn_standards_number 0
_exptl_absorpt_coefficient_mu 1.370
_exptl_absorpt_correction_T_max 0.672
_exptl_absorpt_correction_T_min 0.652
_exptl_absorpt_correction_type multi-scan
_exptl_absorpt_process_details 'SADABS(Sheldrick, 1996)'
_exptl_crystal_colour colorless
_exptl_crystal_density_diffrn 1.603
_exptl_crystal_density_method 'not measured'
_exptl_crystal_description block
_exptl_crystal_F_000 1144
_exptl_crystal_size_max 0.32
_exptl_crystal_size_mid 0.31
_exptl_crystal_size_min 0.29
_refine_diff_density_max 1.440
_refine_diff_density_min -0.559
_refine_diff_density_rms 0.076
_refine_ls_extinction_method none
_refine_ls_goodness_of_fit_ref 1.031
_refine_ls_hydrogen_treatment mixed
_refine_ls_matrix_type full
_refine_ls_number_parameters 664
_refine_ls_number_reflns 10619
_refine_ls_number_restraints 4
_refine_ls_restrained_S_all 1.030
_refine_ls_R_factor_all 0.0878
_refine_ls_R_factor_gt 0.0500
_refine_ls_shift/su_max 0.001
_refine_ls_shift/su_mean 0.000
_refine_ls_structure_factor_coef Fsqd
_refine_ls_weighting_details 'calc w=1/[\s^2^(Fo^2^)+(0.0679P)^2^+0.0000P] where P=(Fo^2^+2Fc^2^)/3'
_refine_ls_weighting_scheme calc
_refine_ls_wR_factor_gt 0.1212
_refine_ls_wR_factor_ref 0.1423
_reflns_number_gt 6695
_reflns_number_total 10619
_reflns_threshold_expression >2sigma(I)
_cod_data_source_file ic801275w_si_001_3.cif
_cod_data_source_block 3
_cod_depositor_comments
;
The following automatic conversions were performed:
'_symmetry_cell_setting' value 'Triclinic' changed to 'triclinic'
according to '/home/saulius/struct/CIF-dictionaries/cif_core.dic'
dictionary named 'cif_core.dic' version 2.4.1 from 2010-06-29.

Automatic conversion script
Id: cif_fix_enum 1527 2010-12-29 10:47:43Z saulius 
;
_cod_database_code 4306471

loop_
_symmetry_equiv_pos_as_xyz
'x, y, z'
'-x, -y, -z'

loop_
_atom_site_label
_atom_site_type_symbol
_atom_site_fract_x
_atom_site_fract_y
_atom_site_fract_z
_atom_site_U_iso_or_equiv
_atom_site_adp_type
_atom_site_occupancy
_atom_site_symmetry_multiplicity
_atom_site_calc_flag
_atom_site_refinement_flags
_atom_site_disorder_assembly
_atom_site_disorder_group
Zn1 Zn 0.14101(4) 0.80574(4) 0.02943(2) 0.03925(13) Uani 1 1 d . . .
Zn2 Zn 0.61703(5) 0.25544(4) 0.48680(2) 0.04681(14) Uani 1 1 d . . .
Zn3 Zn 0.0000 0.5000 0.0000 0.0559(2) Uani 1 2 d S . .
C1 C 0.3274(4) 0.7064(3) 0.06902(19) 0.0427(8) Uani 1 1 d . . .
C2 C 0.4680(3) 0.7245(3) 0.10054(18) 0.0381(8) Uani 1 1 d . . .
C3 C 0.5005(4) 0.6279(3) 0.08394(18) 0.0391(8) Uani 1 1 d . . .
H3 H 0.4351 0.5515 0.0531 0.047 Uiso 1 1 calc R . .
C4 C 0.6304(4) 0.6444(3) 0.11309(18) 0.0402(8) Uani 1 1 d . . .
C5 C 0.7261(4) 0.7545(4) 0.1611(2) 0.0488(9) Uani 1 1 d . . .
H5 H 0.8118 0.7633 0.1828 0.059 Uiso 1 1 calc R . .
C6 C 0.6945(4) 0.8520(4) 0.1770(2) 0.0477(9) Uani 1 1 d . . .
H6 H 0.7600 0.9277 0.2084 0.057 Uiso 1 1 calc R . .
C7 C 0.5668(4) 0.8383(3) 0.14677(19) 0.0440(9) Uani 1 1 d . . .
H7 H 0.5465 0.9050 0.1572 0.053 Uiso 1 1 calc R . .
C8 C 0.7679(4) 0.5355(4) 0.1287(2) 0.0564(11) Uani 1 1 d . . .
H8A H 0.8461 0.6168 0.1392 0.068 Uiso 1 1 calc R . .
H8B H 0.7811 0.4729 0.1009 0.068 Uiso 1 1 calc R . .
C9 C 0.6582(3) 0.3451(3) 0.25560(18) 0.0388(8) Uani 1 1 d . . .
H9 H 0.7067 0.4080 0.2976 0.047 Uiso 1 1 calc R . .
C10 C 0.6697(4) 0.3741(3) 0.1905(2) 0.0414(8) Uani 1 1 d . . .
C11 C 0.5984(4) 0.2814(4) 0.1273(2) 0.0504(10) Uani 1 1 d . . .
H11 H 0.6054 0.3011 0.0833 0.060 Uiso 1 1 calc R . .
C12 C 0.5169(4) 0.1593(4) 0.1313(2) 0.0549(10) Uani 1 1 d . . .
H12 H 0.4695 0.0963 0.0894 0.066 Uiso 1 1 calc R . .
C13 C 0.5043(4) 0.1292(3) 0.1950(2) 0.0463(9) Uani 1 1 d . . .
H13 H 0.4489 0.0464 0.1964 0.056 Uiso 1 1 calc R . .
C14 C 0.5755(4) 0.2236(3) 0.25891(19) 0.0412(8) Uani 1 1 d . . .
C15 C 0.5559(4) 0.1905(4) 0.3279(2) 0.0519(10) Uani 1 1 d . . .
C16 C 0.8031(4) 0.1807(4) 0.53157(19) 0.0483(9) Uani 1 1 d . . .
C17 C 0.9250(4) 0.1663(3) 0.56971(18) 0.0442(9) Uani 1 1 d . . .
C18 C 1.0393(4) 0.2717(4) 0.6150(2) 0.0535(10) Uani 1 1 d . . .
H18 H 1.0413 0.3517 0.6199 0.064 Uiso 1 1 calc R . .
C19 C 1.1479(4) 0.2571(4) 0.6521(2) 0.0610(11) Uani 1 1 d . . .
H19 H 1.2230 0.3275 0.6829 0.073 Uiso 1 1 calc R . .
C20 C 1.1484(4) 0.1410(4) 0.6447(2) 0.0581(11) Uani 1 1 d . . .
H20 H 1.2238 0.1328 0.6697 0.070 Uiso 1 1 calc R . .
C21 C 1.0352(4) 0.0349(4) 0.5996(2) 0.0499(10) Uani 1 1 d . . .
C22 C 0.9246(4) 0.0477(3) 0.56299(19) 0.0465(9) Uani 1 1 d . . .
H22 H 0.8487 -0.0234 0.5334 0.056 Uiso 1 1 calc R . .
C23 C 1.1379(5) -0.1075(5) 0.6192(2) 0.0679(13) Uani 1 1 d . . .
H23A H 1.1280 -0.1848 0.5915 0.081 Uiso 1 1 calc R . .
H23B H 1.2171 -0.0370 0.6167 0.081 Uiso 1 1 calc R . .
C24 C 1.0851(4) -0.2352(4) 0.70653(19) 0.0442(9) Uani 1 1 d . . .
C25 C 1.1011(4) -0.2345(3) 0.77847(18) 0.0399(8) Uani 1 1 d . . .
H25 H 1.1525 -0.1580 0.8122 0.048 Uiso 1 1 calc R . .
C26 C 1.0417(3) -0.3461(3) 0.80121(18) 0.0363(8) Uani 1 1 d . . .
C27 C 0.9654(4) -0.4601(3) 0.7504(2) 0.0445(9) Uani 1 1 d . . .
H27 H 0.9254 -0.5363 0.7646 0.053 Uiso 1 1 calc R . .
C28 C 0.9500(4) -0.4583(4) 0.6786(2) 0.0543(10) Uani 1 1 d . . .
H28 H 0.8991 -0.5344 0.6445 0.065 Uiso 1 1 calc R . .
C29 C 1.0082(4) -0.3468(4) 0.6562(2) 0.0543(10) Uani 1 1 d . . .
H29 H 0.9955 -0.3473 0.6075 0.065 Uiso 1 1 calc R . .
C31 C 0.6992(4) 0.5384(4) 0.4820(2) 0.0559(11) Uani 1 1 d . . .
H31 H 0.7133 0.5154 0.4398 0.067 Uiso 1 1 calc R . .
C32 C 0.7303(5) 0.6639(4) 0.5042(3) 0.0665(12) Uani 1 1 d . . .
H32 H 0.7634 0.7241 0.4777 0.080 Uiso 1 1 calc R . .
C33 C 0.7112(5) 0.6962(4) 0.5658(3) 0.0648(12) Uani 1 1 d . . .
H33 H 0.7316 0.7805 0.5827 0.078 Uiso 1 1 calc R . .
C34 C 0.6617(4) 0.6061(4) 0.6039(2) 0.0588(11) Uani 1 1 d . . .
H34 H 0.6478 0.6288 0.6462 0.071 Uiso 1 1 calc R . .
C35 C 0.6327(4) 0.4813(3) 0.5792(2) 0.0453(9) Uani 1 1 d . . .
C36 C 0.5865(4) 0.3746(3) 0.61392(19) 0.0445(9) Uani 1 1 d . . .
C37 C 0.5200(5) 0.2457(4) 0.6851(2) 0.0650(12) Uani 1 1 d . . .
H37 H 0.4924 0.2122 0.7225 0.078 Uiso 1 1 calc R . .
C38 C 0.5396(5) 0.1848(4) 0.6315(2) 0.0667(13) Uani 1 1 d . . .
H38 H 0.5265 0.1008 0.6255 0.080 Uiso 1 1 calc R . .
C39 C 0.8826(5) 0.9293(4) 0.8026(2) 0.0655(12) Uani 1 1 d . . .
H39 H 0.8907 0.8543 0.8057 0.079 Uiso 1 1 calc R . .
C40 C 0.8957(6) 0.9825(5) 0.7450(3) 0.0879(18) Uani 1 1 d . . .
H40 H 0.9144 0.9455 0.7085 0.105 Uiso 1 1 calc R . .
C41 C 0.8809(5) 1.0926(5) 0.7411(2) 0.0842(17) Uani 1 1 d . . .
H41 H 0.8855 1.1290 0.7011 0.101 Uiso 1 1 calc R . .
C42 C 0.8593(5) 1.1470(4) 0.7979(2) 0.0665(12) Uani 1 1 d . . .
H42 H 0.8521 1.2226 0.7962 0.080 Uiso 1 1 calc R . .
C43 C 0.8568(3) 0.9875(3) 0.85703(18) 0.0401(8) Uani 1 1 d . . .
C44 C 0.7950(4) 0.8274(3) 1.0032(2) 0.0477(9) Uani 1 1 d . . .
H44 H 0.7755 0.7606 1.0273 0.057 Uiso 1 1 calc R . .
C45 C 0.8125(4) 0.9459(3) 1.02688(19) 0.0450(9) Uani 1 1 d . . .
H45 H 0.8075 0.9749 1.0708 0.054 Uiso 1 1 calc R . .
C46 C 0.8378(3) 0.9407(3) 0.92172(17) 0.0358(8) Uani 1 1 d . . .
C47 C 0.7963(4) 0.7090(3) 0.8929(2) 0.0460(9) Uani 1 1 d . . .
H47A H 0.8018 0.6498 0.9237 0.055 Uiso 1 1 calc R . .
H47B H 0.8702 0.7318 0.8740 0.055 Uiso 1 1 calc R . .
C48 C 0.6673(4) 0.6430(3) 0.83109(19) 0.0430(9) Uani 1 1 d . . .
H48A H 0.6538 0.7044 0.8039 0.052 Uiso 1 1 calc R . .
H48B H 0.5931 0.6059 0.8494 0.052 Uiso 1 1 calc R . .
C49 C 0.6712(4) 0.5398(3) 0.7824(2) 0.0471(9) Uani 1 1 d . . .
H49A H 0.7412 0.5786 0.7614 0.056 Uiso 1 1 calc R . .
H49B H 0.6934 0.4837 0.8110 0.056 Uiso 1 1 calc R . .
C50 C 0.5403(4) 0.4620(4) 0.7226(2) 0.0533(10) Uani 1 1 d . . .
H50A H 0.4708 0.4195 0.7434 0.064 Uiso 1 1 calc R . .
H50B H 0.5158 0.5183 0.6952 0.064 Uiso 1 1 calc R . .
N1 N 0.5812(3) 0.2642(3) 0.58788(18) 0.0537(9) Uani 1 1 d . . .
N2 N 0.5485(3) 0.3662(3) 0.67395(17) 0.0489(8) Uani 1 1 d . . .
N3 N 0.6504(3) 0.4483(3) 0.51693(16) 0.0477(8) Uani 1 1 d . . .
N4 N 0.8115(3) 0.8243(3) 0.93671(15) 0.0398(7) Uani 1 1 d . . .
N5 N 0.8387(3) 1.0162(3) 0.97629(14) 0.0374(7) Uani 1 1 d . . .
N6 N 0.8483(3) 1.0962(3) 0.85513(16) 0.0487(8) Uani 1 1 d . . .
O13 O -0.0085(2) 0.6554(2) 0.03320(13) 0.0396(6) Uani 1 1 d D . .
O12 O 0.3141(3) 0.8087(2) 0.07361(15) 0.0549(7) Uani 1 1 d . . .
O11 O 0.2363(3) 0.5978(3) 0.04170(16) 0.0602(8) Uani 1 1 d . . .
O8 O 0.6208(3) 0.2763(2) 0.38504(14) 0.0596(8) Uani 1 1 d . . .
O7 O 0.4740(4) 0.0801(3) 0.32620(17) 0.0940(12) Uani 1 1 d . . .
O10 O 0.7546(3) 0.4996(2) 0.19360(14) 0.0501(6) Uani 1 1 d . . .
O9 O 0.6546(3) 0.5455(3) 0.08798(14) 0.0551(7) Uani 1 1 d . . .
O5 O 0.8137(3) 0.2907(3) 0.52984(15) 0.0597(7) Uani 1 1 d . . .
O6 O 0.6926(3) 0.0855(3) 0.50325(16) 0.0659(8) Uani 1 1 d . . .
O4 O 1.0243(3) -0.0874(3) 0.58854(15) 0.0645(8) Uani 1 1 d . . .
O3 O 1.1540(3) -0.1180(3) 0.69085(14) 0.0598(8) Uani 1 1 d . . .
C30 C 1.0566(3) -0.3445(3) 0.87961(18) 0.0375(8) Uani 1 1 d . . .
O1 O 1.1160(3) -0.2372(2) 0.92166(12) 0.0456(6) Uani 1 1 d . . .
O2 O 1.0076(3) -0.4498(2) 0.89713(13) 0.0502(7) Uani 1 1 d . . .
O1W O 0.4243(3) 0.1175(2) 0.44176(17) 0.0595(7) Uani 1 1 d D . .
H1A H 0.394(5) 0.056(3) 0.462(2) 0.089 Uiso 1 1 d D . .
H1B H 0.432(5) 0.092(4) 0.4025(14) 0.089 Uiso 1 1 d D . .
H1O H -0.017(5) 0.664(5) 0.0744(12) 0.089 Uiso 1 1 d D . .

loop_
_atom_site_aniso_label
_atom_site_aniso_U_11
_atom_site_aniso_U_22
_atom_site_aniso_U_33
_atom_site_aniso_U_23
_atom_site_aniso_U_13
_atom_site_aniso_U_12
Zn1 0.0434(2) 0.0318(2) 0.0388(2) 0.00635(17) 0.01067(18) 0.01506(18)
Zn2 0.0585(3) 0.0358(2) 0.0420(3) 0.00509(19) 0.0193(2) 0.0159(2)
Zn3 0.0847(5) 0.0357(3) 0.0669(5) 0.0156(3) 0.0441(4) 0.0326(3)
C1 0.045(2) 0.042(2) 0.042(2) 0.0069(17) 0.0114(17) 0.0219(18)
C2 0.045(2) 0.0353(18) 0.0342(18) 0.0090(15) 0.0135(16) 0.0170(16)
C3 0.047(2) 0.0344(18) 0.0353(19) 0.0045(15) 0.0124(16) 0.0183(16)
C4 0.052(2) 0.044(2) 0.0337(19) 0.0126(16) 0.0175(17) 0.0275(18)
C5 0.043(2) 0.062(3) 0.039(2) 0.0112(19) 0.0079(17) 0.025(2)
C6 0.045(2) 0.042(2) 0.040(2) 0.0035(17) 0.0026(17) 0.0121(17)
C7 0.055(2) 0.0383(19) 0.039(2) 0.0064(16) 0.0119(17) 0.0234(18)
C8 0.064(3) 0.068(3) 0.068(3) 0.032(2) 0.036(2) 0.046(2)
C9 0.044(2) 0.0388(19) 0.0332(18) 0.0017(15) 0.0085(15) 0.0215(16)
C10 0.041(2) 0.046(2) 0.044(2) 0.0137(17) 0.0122(16) 0.0255(17)
C11 0.056(2) 0.063(3) 0.035(2) 0.0084(18) 0.0134(18) 0.030(2)
C12 0.058(3) 0.055(3) 0.043(2) -0.0045(19) 0.0064(19) 0.027(2)
C13 0.053(2) 0.0345(19) 0.045(2) 0.0000(16) 0.0100(18) 0.0198(17)
C14 0.048(2) 0.0380(19) 0.041(2) 0.0069(16) 0.0143(17) 0.0228(17)
C15 0.066(3) 0.035(2) 0.049(2) 0.0085(18) 0.017(2) 0.0180(19)
C16 0.059(3) 0.053(2) 0.032(2) 0.0117(18) 0.0241(18) 0.019(2)
C17 0.057(2) 0.044(2) 0.0304(18) 0.0097(16) 0.0199(17) 0.0175(18)
C18 0.062(3) 0.043(2) 0.049(2) 0.0062(18) 0.018(2) 0.018(2)
C19 0.055(3) 0.048(2) 0.060(3) 0.007(2) 0.009(2) 0.011(2)
C20 0.061(3) 0.061(3) 0.051(2) 0.015(2) 0.017(2) 0.026(2)
C21 0.075(3) 0.049(2) 0.035(2) 0.0144(18) 0.027(2) 0.030(2)
C22 0.061(3) 0.039(2) 0.0324(19) 0.0100(16) 0.0192(18) 0.0139(18)
C23 0.115(4) 0.070(3) 0.054(3) 0.029(2) 0.046(3) 0.060(3)
C24 0.060(2) 0.048(2) 0.037(2) 0.0124(17) 0.0167(18) 0.0340(19)
C25 0.049(2) 0.0407(19) 0.0357(19) 0.0053(15) 0.0103(16) 0.0277(17)
C26 0.0422(19) 0.0385(18) 0.0357(19) 0.0067(15) 0.0109(15) 0.0263(16)
C27 0.049(2) 0.0377(19) 0.047(2) 0.0032(16) 0.0114(17) 0.0224(17)
C28 0.059(3) 0.052(2) 0.040(2) -0.0043(18) 0.0015(19) 0.026(2)
C29 0.077(3) 0.060(3) 0.031(2) 0.0084(18) 0.0123(19) 0.039(2)
C31 0.067(3) 0.043(2) 0.054(2) 0.0189(19) 0.026(2) 0.016(2)
C32 0.079(3) 0.042(2) 0.072(3) 0.018(2) 0.023(3) 0.022(2)
C33 0.078(3) 0.037(2) 0.076(3) 0.008(2) 0.019(3) 0.026(2)
C34 0.070(3) 0.042(2) 0.067(3) 0.007(2) 0.023(2) 0.029(2)
C35 0.047(2) 0.0360(19) 0.046(2) 0.0019(16) 0.0106(17) 0.0161(17)
C36 0.052(2) 0.0330(19) 0.041(2) -0.0010(15) 0.0152(17) 0.0128(17)
C37 0.084(3) 0.040(2) 0.060(3) 0.004(2) 0.038(2) 0.010(2)
C38 0.101(4) 0.038(2) 0.063(3) 0.010(2) 0.044(3) 0.022(2)
C39 0.090(3) 0.055(3) 0.053(3) 0.002(2) 0.042(2) 0.024(2)
C40 0.113(4) 0.068(3) 0.059(3) -0.002(3) 0.053(3) 0.006(3)
C41 0.101(4) 0.085(4) 0.036(2) 0.017(2) 0.027(2) 0.009(3)
C42 0.080(3) 0.061(3) 0.057(3) 0.029(2) 0.024(2) 0.026(2)
C43 0.041(2) 0.0389(19) 0.0333(19) 0.0011(15) 0.0119(15) 0.0124(16)
C44 0.061(2) 0.037(2) 0.043(2) 0.0129(17) 0.0180(19) 0.0198(18)
C45 0.062(2) 0.044(2) 0.0317(19) 0.0089(16) 0.0211(17) 0.0224(18)
C46 0.0385(19) 0.0353(18) 0.0300(17) -0.0003(14) 0.0083(14) 0.0160(15)
C47 0.052(2) 0.0381(19) 0.048(2) -0.0010(16) 0.0090(18) 0.0268(18)
C48 0.047(2) 0.0390(19) 0.042(2) 0.0008(16) 0.0115(17) 0.0212(17)
C49 0.049(2) 0.040(2) 0.051(2) -0.0028(17) 0.0169(18) 0.0205(17)
C50 0.047(2) 0.053(2) 0.051(2) -0.0058(19) 0.0157(19) 0.0183(19)
N1 0.074(2) 0.0342(17) 0.056(2) 0.0091(15) 0.0361(18) 0.0175(16)
N2 0.053(2) 0.0374(17) 0.0493(19) -0.0028(14) 0.0207(15) 0.0137(15)
N3 0.057(2) 0.0406(17) 0.0430(18) 0.0080(14) 0.0151(15) 0.0201(15)
N4 0.0460(17) 0.0339(15) 0.0373(16) 0.0018(13) 0.0091(13) 0.0194(14)
N5 0.0484(17) 0.0335(15) 0.0290(15) 0.0028(12) 0.0122(13) 0.0179(13)
N6 0.061(2) 0.0473(19) 0.0383(17) 0.0142(15) 0.0209(15) 0.0206(16)
O13 0.0434(14) 0.0351(13) 0.0437(14) 0.0066(11) 0.0209(12) 0.0169(11)
O12 0.0508(16) 0.0433(15) 0.0670(18) 0.0016(13) 0.0062(13) 0.0271(13)
O11 0.0431(15) 0.0435(16) 0.081(2) -0.0028(14) 0.0063(14) 0.0182(13)
O8 0.073(2) 0.0436(15) 0.0408(15) 0.0024(12) 0.0175(14) 0.0081(14)
O7 0.146(3) 0.0441(18) 0.057(2) 0.0076(15) 0.038(2) 0.007(2)
O10 0.0509(16) 0.0513(16) 0.0487(15) 0.0191(13) 0.0145(13) 0.0230(13)
O9 0.0691(18) 0.0655(18) 0.0476(16) 0.0121(14) 0.0193(14) 0.0459(16)
O5 0.0702(19) 0.0546(18) 0.0552(17) 0.0104(14) 0.0195(15) 0.0297(15)
O6 0.0537(18) 0.067(2) 0.0599(19) 0.0191(16) 0.0140(15) 0.0124(16)
O4 0.101(2) 0.0529(17) 0.0470(16) 0.0184(14) 0.0209(16) 0.0413(17)
O3 0.093(2) 0.0549(17) 0.0409(15) 0.0198(13) 0.0266(15) 0.0371(16)
C30 0.041(2) 0.044(2) 0.0348(19) 0.0065(16) 0.0141(16) 0.0249(17)
O1 0.0591(16) 0.0394(14) 0.0343(13) 0.0019(11) 0.0180(12) 0.0175(12)
O2 0.0729(18) 0.0403(14) 0.0437(15) 0.0120(12) 0.0269(13) 0.0259(13)
O1W 0.0628(18) 0.0425(16) 0.066(2) 0.0092(14) 0.0254(16) 0.0146(14)

loop_
_atom_type_symbol
_atom_type_description
_atom_type_scat_dispersion_real
_atom_type_scat_dispersion_imag
_atom_type_scat_source
C C 0.0033 0.0016 'International Tables Vol C Tables 4.2.6.8 and 6.1.1.4'
H H 0.0000 0.0000 'International Tables Vol C Tables 4.2.6.8 and 6.1.1.4'
N N 0.0061 0.0033 'International Tables Vol C Tables 4.2.6.8 and 6.1.1.4'
O O 0.0106 0.0060 'International Tables Vol C Tables 4.2.6.8 and 6.1.1.4'
Zn Zn 0.2839 1.4301 'International Tables Vol C Tables 4.2.6.8 and 6.1.1.4'

loop_
_geom_angle_atom_site_label_1
_geom_angle_atom_site_label_2
_geom_angle_atom_site_label_3
_geom_angle
_geom_angle_site_symmetry_1
_geom_angle_site_symmetry_3
_geom_angle_publ_flag
O13 Zn1 O12 113.77(11) . . ?
O13 Zn1 N5 130.79(11) . 2_676 ?
O12 Zn1 N5 110.99(11) . 2_676 ?
O13 Zn1 O1 98.47(10) . 1_464 ?
O12 Zn1 O1 101.47(11) . 1_464 ?
N5 Zn1 O1 91.71(10) 2_676 1_464 ?
O13 Zn1 N6 87.99(10) . 2_676 ?
O12 Zn1 N6 90.02(11) . 2_676 ?
N5 Zn1 N6 72.45(11) 2_676 2_676 ?
O1 Zn1 N6 163.09(10) 1_464 2_676 ?
O1W Zn2 O8 88.26(12) . . ?
O1W Zn2 O5 145.23(12) . . ?
O8 Zn2 O5 96.67(12) . . ?
O1W Zn2 N1 88.05(13) . . ?
O8 Zn2 N1 163.61(13) . . ?
O5 Zn2 N1 95.45(13) . . ?
O1W Zn2 N3 118.20(12) . . ?
O8 Zn2 N3 91.96(11) . . ?
O5 Zn2 N3 96.09(12) . . ?
N1 Zn2 N3 75.80(12) . . ?
O13 Zn3 O13 180.00(14) 2_565 . ?
O13 Zn3 O2 91.38(10) 2_565 2_656 ?
O13 Zn3 O2 88.62(10) . 2_656 ?
O13 Zn3 O2 88.62(10) 2_565 1_464 ?
O13 Zn3 O2 91.38(10) . 1_464 ?
O2 Zn3 O2 180.0 2_656 1_464 ?
O13 Zn3 O11 86.79(9) 2_565 . ?
O13 Zn3 O11 93.21(9) . . ?
O2 Zn3 O11 91.58(11) 2_656 . ?
O2 Zn3 O11 88.42(11) 1_464 . ?
O13 Zn3 O11 93.21(9) 2_565 2_565 ?
O13 Zn3 O11 86.79(9) . 2_565 ?
O2 Zn3 O11 88.42(11) 2_656 2_565 ?
O2 Zn3 O11 91.58(11) 1_464 2_565 ?
O11 Zn3 O11 180.00(16) . 2_565 ?
O11 C1 O12 125.8(3) . . ?
O11 C1 C2 119.4(3) . . ?
O12 C1 C2 114.8(3) . . ?
C3 C2 C7 119.4(3) . . ?
C3 C2 C1 120.0(3) . . ?
C7 C2 C1 120.6(3) . . ?
C2 C3 C4 120.1(3) . . ?
C2 C3 H3 120.0 . . ?
C4 C3 H3 120.0 . . ?
C5 C4 C3 120.4(3) . . ?
C5 C4 O9 124.4(3) . . ?
C3 C4 O9 115.2(3) . . ?
C4 C5 C6 119.7(3) . . ?
C4 C5 H5 120.2 . . ?
C6 C5 H5 120.2 . . ?
C7 C6 C5 120.5(3) . . ?
C7 C6 H6 119.8 . . ?
C5 C6 H6 119.8 . . ?
C6 C7 C2 119.9(3) . . ?
C6 C7 H7 120.0 . . ?
C2 C7 H7 120.0 . . ?
O9 C8 O10 111.5(3) . . ?
O9 C8 H8A 109.3 . . ?
O10 C8 H8A 109.3 . . ?
O9 C8 H8B 109.3 . . ?
O10 C8 H8B 109.3 . . ?
H8A C8 H8B 108.0 . . ?
C14 C9 C10 120.4(3) . . ?
C14 C9 H9 119.8 . . ?
C10 C9 H9 119.8 . . ?
C9 C10 O10 115.4(3) . . ?
C9 C10 C11 120.6(3) . . ?
O10 C10 C11 124.0(3) . . ?
C12 C11 C10 118.5(4) . . ?
C12 C11 H11 120.7 . . ?
C10 C11 H11 120.7 . . ?
C13 C12 C11 121.6(4) . . ?
C13 C12 H12 119.2 . . ?
C11 C12 H12 119.2 . . ?
C12 C13 C14 119.8(4) . . ?
C12 C13 H13 120.1 . . ?
C14 C13 H13 120.1 . . ?
C9 C14 C13 119.0(3) . . ?
C9 C14 C15 121.8(3) . . ?
C13 C14 C15 119.2(3) . . ?
O7 C15 O8 123.2(4) . . ?
O7 C15 C14 118.3(4) . . ?
O8 C15 C14 118.5(3) . . ?
O6 C16 O5 120.5(4) . . ?
O6 C16 C17 120.8(4) . . ?
O5 C16 C17 118.6(4) . . ?
C22 C17 C18 119.0(4) . . ?
C22 C17 C16 120.9(3) . . ?
C18 C17 C16 120.1(4) . . ?
C19 C18 C17 120.0(4) . . ?
C19 C18 H18 120.0 . . ?
C17 C18 H18 120.0 . . ?
C18 C19 C20 121.1(4) . . ?
C18 C19 H19 119.4 . . ?
C20 C19 H19 119.4 . . ?
C19 C20 C21 119.6(4) . . ?
C19 C20 H20 120.2 . . ?
C21 C20 H20 120.2 . . ?
C22 C21 O4 115.7(4) . . ?
C22 C21 C20 119.9(4) . . ?
O4 C21 C20 124.4(4) . . ?
C21 C22 C17 120.5(4) . . ?
C21 C22 H22 119.8 . . ?
C17 C22 H22 119.8 . . ?
O3 C23 O4 111.5(4) . . ?
O3 C23 H23A 109.3 . . ?
O4 C23 H23A 109.3 . . ?
O3 C23 H23B 109.3 . . ?
O4 C23 H23B 109.3 . . ?
H23A C23 H23B 108.0 . . ?
C29 C24 C25 120.3(4) . . ?
C29 C24 O3 124.4(3) . . ?
C25 C24 O3 115.4(3) . . ?
C24 C25 C26 120.8(3) . . ?
C24 C25 H25 119.6 . . ?
C26 C25 H25 119.6 . . ?
C25 C26 C27 119.1(3) . . ?
C25 C26 C30 120.7(3) . . ?
C27 C26 C30 120.2(3) . . ?
C28 C27 C26 119.0(4) . . ?
C28 C27 H27 120.5 . . ?
C26 C27 H27 120.5 . . ?
C29 C28 C27 121.7(4) . . ?
C29 C28 H28 119.2 . . ?
C27 C28 H28 119.2 . . ?
C24 C29 C28 119.1(4) . . ?
C24 C29 H29 120.4 . . ?
C28 C29 H29 120.4 . . ?
N3 C31 C32 124.1(4) . . ?
N3 C31 H31 118.0 . . ?
C32 C31 H31 118.0 . . ?
C33 C32 C31 117.4(4) . . ?
C33 C32 H32 121.3 . . ?
C31 C32 H32 121.3 . . ?
C32 C33 C34 120.4(4) . . ?
C32 C33 H33 119.8 . . ?
C34 C33 H33 119.8 . . ?
C33 C34 C35 119.7(4) . . ?
C33 C34 H34 120.1 . . ?
C35 C34 H34 120.1 . . ?
N3 C35 C34 120.0(4) . . ?
N3 C35 C36 112.5(3) . . ?
C34 C35 C36 127.5(4) . . ?
N1 C36 N2 109.7(3) . . ?
N1 C36 C35 119.7(3) . . ?
N2 C36 C35 130.6(3) . . ?
C38 C37 N2 106.8(4) . . ?
C38 C37 H37 126.6 . . ?
N2 C37 H37 126.6 . . ?
N1 C38 C37 109.8(4) . . ?
N1 C38 H38 125.1 . . ?
C37 C38 H38 125.1 . . ?
C40 C39 C43 119.4(5) . . ?
C40 C39 H39 120.3 . . ?
C43 C39 H39 120.3 . . ?
C39 C40 C41 119.1(5) . . ?
C39 C40 H40 120.4 . . ?
C41 C40 H40 120.4 . . ?
C42 C41 C40 118.4(4) . . ?
C42 C41 H41 120.8 . . ?
C40 C41 H41 120.8 . . ?
N6 C42 C41 122.7(5) . . ?
N6 C42 H42 118.6 . . ?
C41 C42 H42 118.6 . . ?
N6 C43 C39 121.8(4) . . ?
N6 C43 C46 112.4(3) . . ?
C39 C43 C46 125.9(4) . . ?
C45 C44 N4 106.9(3) . . ?
C45 C44 H44 126.5 . . ?
N4 C44 H44 126.5 . . ?
C44 C45 N5 109.2(3) . . ?
C44 C45 H45 125.4 . . ?
N5 C45 H45 125.4 . . ?
N5 C46 N4 109.6(3) . . ?
N5 C46 C43 120.1(3) . . ?
N4 C46 C43 130.2(3) . . ?
N4 C47 C48 114.1(3) . . ?
N4 C47 H47A 108.7 . . ?
C48 C47 H47A 108.7 . . ?
N4 C47 H47B 108.7 . . ?
C48 C47 H47B 108.7 . . ?
H47A C47 H47B 107.6 . . ?
C47 C48 C49 110.0(3) . . ?
C47 C48 H48A 109.7 . . ?
C49 C48 H48A 109.7 . . ?
C47 C48 H48B 109.7 . . ?
C49 C48 H48B 109.7 . . ?
H48A C48 H48B 108.2 . . ?
C50 C49 C48 112.9(3) . . ?
C50 C49 H49A 109.0 . . ?
C48 C49 H49A 109.0 . . ?
C50 C49 H49B 109.0 . . ?
C48 C49 H49B 109.0 . . ?
H49A C49 H49B 107.8 . . ?
N2 C50 C49 111.8(3) . . ?
N2 C50 H50A 109.2 . . ?
C49 C50 H50A 109.2 . . ?
N2 C50 H50B 109.2 . . ?
C49 C50 H50B 109.2 . . ?
H50A C50 H50B 107.9 . . ?
C36 N1 C38 107.0(3) . . ?
C36 N1 Zn2 114.1(2) . . ?
C38 N1 Zn2 138.4(3) . . ?
C36 N2 C37 106.7(3) . . ?
C36 N2 C50 130.6(3) . . ?
C37 N2 C50 122.6(3) . . ?
C31 N3 C35 118.4(3) . . ?
C31 N3 Zn2 123.9(3) . . ?
C35 N3 Zn2 117.4(2) . . ?
C46 N4 C44 107.3(3) . . ?
C46 N4 C47 129.9(3) . . ?
C44 N4 C47 122.7(3) . . ?
C46 N5 C45 107.0(3) . . ?
C46 N5 Zn1 121.5(2) . 2_676 ?
C45 N5 Zn1 131.3(2) . 2_676 ?
C43 N6 C42 118.5(4) . . ?
C43 N6 Zn1 112.0(2) . 2_676 ?
C42 N6 Zn1 128.3(3) . 2_676 ?
Zn1 O13 Zn3 112.14(11) . . ?
Zn1 O13 H1O 109(3) . . ?
Zn3 O13 H1O 116(3) . . ?
C1 O12 Zn1 120.8(2) . . ?
C1 O11 Zn3 136.8(2) . . ?
C15 O8 Zn2 126.6(3) . . ?
C10 O10 C8 117.9(3) . . ?
C4 O9 C8 118.5(3) . . ?
C16 O5 Zn2 101.9(3) . . ?
C21 O4 C23 119.4(3) . . ?
C24 O3 C23 119.6(3) . . ?
O2 C30 O1 125.8(3) . . ?
O2 C30 C26 117.4(3) . . ?
O1 C30 C26 116.9(3) . . ?
C30 O1 Zn1 128.6(2) . 1_646 ?
C30 O2 Zn3 132.1(2) . 1_646 ?
Zn2 O1W H1A 120(3) . . ?
Zn2 O1W H1B 97(3) . . ?
H1A O1W H1B 111(4) . . ?

loop_
_geom_bond_atom_site_label_1
_geom_bond_atom_site_label_2
_geom_bond_distance
_geom_bond_site_symmetry_2
_geom_bond_publ_flag
Zn1 O13 1.928(2) . ?
Zn1 O12 1.950(3) . ?
Zn1 N5 2.028(3) 2_676 ?
Zn1 O1 2.057(2) 1_464 ?
Zn1 N6 2.417(3) 2_676 ?
Zn2 O1W 2.043(3) . ?
Zn2 O8 2.047(3) . ?
Zn2 O5 2.059(3) . ?
Zn2 N1 2.141(3) . ?
Zn2 N3 2.146(3) . ?
Zn3 O13 1.944(2) 2_565 ?
Zn3 O13 1.944(2) . ?
Zn3 O2 2.168(2) 2_656 ?
Zn3 O2 2.168(2) 1_464 ?
Zn3 O11 2.363(3) . ?
Zn3 O11 2.363(3) 2_565 ?
C1 O11 1.235(4) . ?
C1 O12 1.275(4) . ?
C1 C2 1.499(5) . ?
C2 C3 1.378(5) . ?
C2 C7 1.392(5) . ?
C3 C4 1.386(5) . ?
C3 H3 0.9300 . ?
C4 C5 1.372(5) . ?
C4 O9 1.389(4) . ?
C5 C6 1.378(5) . ?
C5 H5 0.9300 . ?
C6 C7 1.377(5) . ?
C6 H6 0.9300 . ?
C7 H7 0.9300 . ?
C8 O9 1.402(4) . ?
C8 O10 1.403(4) . ?
C8 H8A 0.9700 . ?
C8 H8B 0.9700 . ?
C9 C14 1.376(5) . ?
C9 C10 1.377(5) . ?
C9 H9 0.9300 . ?
C10 O10 1.385(4) . ?
C10 C11 1.389(5) . ?
C11 C12 1.382(6) . ?
C11 H11 0.9300 . ?
C12 C13 1.357(5) . ?
C12 H12 0.9300 . ?
C13 C14 1.409(5) . ?
C13 H13 0.9300 . ?
C14 C15 1.490(5) . ?
C15 O7 1.248(5) . ?
C15 O8 1.268(4) . ?
C16 O6 1.248(5) . ?
C16 O5 1.255(5) . ?
C16 C17 1.498(5) . ?
C17 C22 1.391(5) . ?
C17 C18 1.395(5) . ?
C18 C19 1.363(6) . ?
C18 H18 0.9300 . ?
C19 C20 1.366(6) . ?
C19 H19 0.9300 . ?
C20 C21 1.393(6) . ?
C20 H20 0.9300 . ?
C21 C22 1.368(5) . ?
C21 O4 1.388(4) . ?
C22 H22 0.9300 . ?
C23 O3 1.396(5) . ?
C23 O4 1.417(5) . ?
C23 H23A 0.9700 . ?
C23 H23B 0.9700 . ?
C24 C29 1.369(5) . ?
C24 C25 1.378(5) . ?
C24 O3 1.390(4) . ?
C25 C26 1.384(5) . ?
C25 H25 0.9300 . ?
C26 C27 1.391(5) . ?
C26 C30 1.505(5) . ?
C27 C28 1.380(5) . ?
C27 H27 0.9300 . ?
C28 C29 1.377(6) . ?
C28 H28 0.9300 . ?
C29 H29 0.9300 . ?
C31 N3 1.321(5) . ?
C31 C32 1.372(6) . ?
C31 H31 0.9300 . ?
C32 C33 1.343(6) . ?
C32 H32 0.9300 . ?
C33 C34 1.367(6) . ?
C33 H33 0.9300 . ?
C34 C35 1.380(5) . ?
C34 H34 0.9300 . ?
C35 N3 1.348(5) . ?
C35 C36 1.453(5) . ?
C36 N1 1.330(4) . ?
C36 N2 1.364(5) . ?
C37 C38 1.350(6) . ?
C37 N2 1.368(5) . ?
C37 H37 0.9300 . ?
C38 N1 1.347(5) . ?
C38 H38 0.9300 . ?
C39 C40 1.350(6) . ?
C39 C43 1.390(5) . ?
C39 H39 0.9300 . ?
C40 C41 1.380(8) . ?
C40 H40 0.9300 . ?
C41 C42 1.375(7) . ?
C41 H41 0.9300 . ?
C42 N6 1.327(5) . ?
C42 H42 0.9300 . ?
C43 N6 1.325(5) . ?
C43 C46 1.460(5) . ?
C44 C45 1.350(5) . ?
C44 N4 1.371(5) . ?
C44 H44 0.9300 . ?
C45 N5 1.361(4) . ?
C45 H45 0.9300 . ?
C46 N5 1.335(4) . ?
C46 N4 1.351(4) . ?
C47 N4 1.469(4) . ?
C47 C48 1.504(5) . ?
C47 H47A 0.9700 . ?
C47 H47B 0.9700 . ?
C48 C49 1.511(5) . ?
C48 H48A 0.9700 . ?
C48 H48B 0.9700 . ?
C49 C50 1.509(5) . ?
C49 H49A 0.9700 . ?
C49 H49B 0.9700 . ?
C50 N2 1.472(5) . ?
C50 H50A 0.9700 . ?
C50 H50B 0.9700 . ?
N5 Zn1 2.028(3) 2_676 ?
N6 Zn1 2.417(3) 2_676 ?
O13 H1O 0.85(3) . ?
C30 O2 1.254(4) . ?
C30 O1 1.257(4) . ?
O1 Zn1 2.057(2) 1_646 ?
O2 Zn3 2.168(2) 1_646 ?
O1W H1A 0.85(3) . ?
O1W H1B 0.85(4) . ?

loop_
_geom_hbond_atom_site_label_D
_geom_hbond_atom_site_label_H
_geom_hbond_atom_site_label_A
_geom_hbond_distance_DH
_geom_hbond_distance_HA
_geom_hbond_distance_DA
_geom_hbond_angle_DHA
_geom_hbond_site_symmetry_A
O1W H1A O6 0.85(3) 1.85(4) 2.692(4) 173(5) 2_656
O1W H1B O7 0.85(4) 1.71(4) 2.539(5) 166(4) .

loop_
_geom_torsion_atom_site_label_1
_geom_torsion_atom_site_label_2
_geom_torsion_atom_site_label_3
_geom_torsion_atom_site_label_4
_geom_torsion
_geom_torsion_site_symmetry_1
_geom_torsion_site_symmetry_2
_geom_torsion_site_symmetry_3
_geom_torsion_site_symmetry_4
_geom_torsion_publ_flag
O11 C1 C2 C3 15.8(5) . . . . ?
O12 C1 C2 C3 -164.3(3) . . . . ?
O11 C1 C2 C7 -164.1(4) . . . . ?
O12 C1 C2 C7 15.8(5) . . . . ?
C7 C2 C3 C4 0.0(5) . . . . ?
C1 C2 C3 C4 -179.9(3) . . . . ?
C2 C3 C4 C5 2.9(5) . . . . ?
C2 C3 C4 O9 -174.7(3) . . . . ?
C3 C4 C5 C6 -3.9(6) . . . . ?
O9 C4 C5 C6 173.5(3) . . . . ?
C4 C5 C6 C7 1.9(6) . . . . ?
C5 C6 C7 C2 1.0(6) . . . . ?
C3 C2 C7 C6 -1.9(5) . . . . ?
C1 C2 C7 C6 178.0(3) . . . . ?
C14 C9 C10 O10 179.3(3) . . . . ?
C14 C9 C10 C11 -0.2(5) . . . . ?
C9 C10 C11 C12 -0.6(5) . . . . ?
O10 C10 C11 C12 179.9(4) . . . . ?
C10 C11 C12 C13 0.7(6) . . . . ?
C11 C12 C13 C14 0.0(6) . . . . ?
C10 C9 C14 C13 0.9(5) . . . . ?
C10 C9 C14 C15 -177.1(3) . . . . ?
C12 C13 C14 C9 -0.8(5) . . . . ?
C12 C13 C14 C15 177.2(4) . . . . ?
C9 C14 C15 O7 176.3(4) . . . . ?
C13 C14 C15 O7 -1.7(6) . . . . ?
C9 C14 C15 O8 -2.2(6) . . . . ?
C13 C14 C15 O8 179.9(4) . . . . ?
O6 C16 C17 C22 12.4(5) . . . . ?
O5 C16 C17 C22 -169.0(3) . . . . ?
O6 C16 C17 C18 -165.0(4) . . . . ?
O5 C16 C17 C18 13.6(5) . . . . ?
C22 C17 C18 C19 -0.3(6) . . . . ?
C16 C17 C18 C19 177.1(4) . . . . ?
C17 C18 C19 C20 1.3(6) . . . . ?
C18 C19 C20 C21 -1.1(7) . . . . ?
C19 C20 C21 C22 0.0(6) . . . . ?
C19 C20 C21 O4 -179.5(4) . . . . ?
O4 C21 C22 C17 -179.5(3) . . . . ?
C20 C21 C22 C17 0.9(5) . . . . ?
C18 C17 C22 C21 -0.8(5) . . . . ?
C16 C17 C22 C21 -178.2(3) . . . . ?
C29 C24 C25 C26 0.9(5) . . . . ?
O3 C24 C25 C26 -177.6(3) . . . . ?
C24 C25 C26 C27 0.3(5) . . . . ?
C24 C25 C26 C30 -178.5(3) . . . . ?
C25 C26 C27 C28 -0.7(5) . . . . ?
C30 C26 C27 C28 178.1(3) . . . . ?
C26 C27 C28 C29 0.0(6) . . . . ?
C25 C24 C29 C28 -1.5(6) . . . . ?
O3 C24 C29 C28 176.7(4) . . . . ?
C27 C28 C29 C24 1.1(6) . . . . ?
N3 C31 C32 C33 0.9(7) . . . . ?
C31 C32 C33 C34 -0.4(7) . . . . ?
C32 C33 C34 C35 0.7(7) . . . . ?
C33 C34 C35 N3 -1.4(6) . . . . ?
C33 C34 C35 C36 176.5(4) . . . . ?
N3 C35 C36 N1 7.5(5) . . . . ?
C34 C35 C36 N1 -170.5(4) . . . . ?
N3 C35 C36 N2 -174.9(4) . . . . ?
C34 C35 C36 N2 7.1(7) . . . . ?
N2 C37 C38 N1 0.8(6) . . . . ?
C43 C39 C40 C41 -1.1(8) . . . . ?
C39 C40 C41 C42 2.9(8) . . . . ?
C40 C41 C42 N6 -2.0(8) . . . . ?
C40 C39 C43 N6 -1.9(7) . . . . ?
C40 C39 C43 C46 178.9(4) . . . . ?
N4 C44 C45 N5 0.4(4) . . . . ?
N6 C43 C46 N5 -11.8(5) . . . . ?
C39 C43 C46 N5 167.4(4) . . . . ?
N6 C43 C46 N4 164.5(3) . . . . ?
C39 C43 C46 N4 -16.3(6) . . . . ?
N4 C47 C48 C49 170.4(3) . . . . ?
C47 C48 C49 C50 175.1(3) . . . . ?
C48 C49 C50 N2 177.3(3) . . . . ?
N2 C36 N1 C38 -0.1(5) . . . . ?
C35 C36 N1 C38 178.0(4) . . . . ?
N2 C36 N1 Zn2 173.5(2) . . . . ?
C35 C36 N1 Zn2 -8.4(5) . . . . ?
C37 C38 N1 C36 -0.5(5) . . . . ?
C37 C38 N1 Zn2 -171.6(3) . . . . ?
O1W Zn2 N1 C36 -114.8(3) . . . . ?
O8 Zn2 N1 C36 -37.7(6) . . . . ?
O5 Zn2 N1 C36 99.8(3) . . . . ?
N3 Zn2 N1 C36 4.9(3) . . . . ?
O1W Zn2 N1 C38 55.9(5) . . . . ?
O8 Zn2 N1 C38 133.0(5) . . . . ?
O5 Zn2 N1 C38 -89.4(5) . . . . ?
N3 Zn2 N1 C38 175.7(5) . . . . ?
N1 C36 N2 C37 0.6(5) . . . . ?
C35 C36 N2 C37 -177.3(4) . . . . ?
N1 C36 N2 C50 178.6(4) . . . . ?
C35 C36 N2 C50 0.7(7) . . . . ?
C38 C37 N2 C36 -0.8(5) . . . . ?
C38 C37 N2 C50 -179.0(4) . . . . ?
C49 C50 N2 C36 -88.0(5) . . . . ?
C49 C50 N2 C37 89.8(5) . . . . ?
C32 C31 N3 C35 -1.6(6) . . . . ?
C32 C31 N3 Zn2 -174.8(3) . . . . ?
C34 C35 N3 C31 1.8(6) . . . . ?
C36 C35 N3 C31 -176.4(3) . . . . ?
C34 C35 N3 Zn2 175.4(3) . . . . ?
C36 C35 N3 Zn2 -2.7(4) . . . . ?
O1W Zn2 N3 C31 -107.9(3) . . . . ?
O8 Zn2 N3 C31 -18.8(3) . . . . ?
O5 Zn2 N3 C31 78.2(3) . . . . ?
N1 Zn2 N3 C31 172.3(3) . . . . ?
O1W Zn2 N3 C35 78.9(3) . . . . ?
O8 Zn2 N3 C35 168.0(3) . . . . ?
O5 Zn2 N3 C35 -95.1(3) . . . . ?
N1 Zn2 N3 C35 -1.0(3) . . . . ?
N5 C46 N4 C44 0.1(4) . . . . ?
C43 C46 N4 C44 -176.5(4) . . . . ?
N5 C46 N4 C47 178.0(3) . . . . ?
C43 C46 N4 C47 1.4(6) . . . . ?
C45 C44 N4 C46 -0.3(4) . . . . ?
C45 C44 N4 C47 -178.4(3) . . . . ?
C48 C47 N4 C46 -73.6(5) . . . . ?
C48 C47 N4 C44 104.0(4) . . . . ?
N4 C46 N5 C45 0.1(4) . . . . ?
C43 C46 N5 C45 177.1(3) . . . . ?
N4 C46 N5 Zn1 -174.7(2) . . . 2_676 ?
C43 C46 N5 Zn1 2.3(4) . . . 2_676 ?
C44 C45 N5 C46 -0.3(4) . . . . ?
C44 C45 N5 Zn1 173.8(3) . . . 2_676 ?
C39 C43 N6 C42 2.9(6) . . . . ?
C46 C43 N6 C42 -177.8(4) . . . . ?
C39 C43 N6 Zn1 -165.5(3) . . . 2_676 ?
C46 C43 N6 Zn1 13.8(4) . . . 2_676 ?
C41 C42 N6 C43 -1.0(7) . . . . ?
C41 C42 N6 Zn1 165.3(4) . . . 2_676 ?
O12 Zn1 O13 Zn3 -49.36(16) . . . . ?
N5 Zn1 O13 Zn3 156.89(12) 2_676 . . . ?
O1 Zn1 O13 Zn3 57.21(14) 1_464 . . . ?
N6 Zn1 O13 Zn3 -138.49(13) 2_676 . . . ?
O2 Zn3 O13 Zn1 123.12(13) 2_656 . . . ?
O2 Zn3 O13 Zn1 -56.88(13) 1_464 . . . ?
O11 Zn3 O13 Zn1 31.61(14) . . . . ?
O11 Zn3 O13 Zn1 -148.39(14) 2_565 . . . ?
O11 C1 O12 Zn1 -4.7(5) . . . . ?
C2 C1 O12 Zn1 175.5(2) . . . . ?
O13 Zn1 O12 C1 35.6(3) . . . . ?
N5 Zn1 O12 C1 -165.5(3) 2_676 . . . ?
O1 Zn1 O12 C1 -69.1(3) 1_464 . . . ?
N6 Zn1 O12 C1 123.4(3) 2_676 . . . ?
O12 C1 O11 Zn3 -11.0(7) . . . . ?
C2 C1 O11 Zn3 168.8(3) . . . . ?
O13 Zn3 O11 C1 174.6(4) 2_565 . . . ?
O13 Zn3 O11 C1 -5.4(4) . . . . ?
O2 Zn3 O11 C1 -94.1(4) 2_656 . . . ?
O2 Zn3 O11 C1 85.9(4) 1_464 . . . ?
O7 C15 O8 Zn2 3.6(6) . . . . ?
C14 C15 O8 Zn2 -178.0(3) . . . . ?
O1W Zn2 O8 C15 -30.2(3) . . . . ?
O5 Zn2 O8 C15 115.3(3) . . . . ?
N1 Zn2 O8 C15 -107.3(5) . . . . ?
N3 Zn2 O8 C15 -148.4(3) . . . . ?
C9 C10 O10 C8 -178.6(3) . . . . ?
C11 C10 O10 C8 0.9(5) . . . . ?
O9 C8 O10 C10 74.3(4) . . . . ?
C5 C4 O9 C8 21.3(5) . . . . ?
C3 C4 O9 C8 -161.2(3) . . . . ?
O10 C8 O9 C4 69.4(4) . . . . ?
O6 C16 O5 Zn2 7.2(4) . . . . ?
C17 C16 O5 Zn2 -171.4(3) . . . . ?
O1W Zn2 O5 C16 -6.5(4) . . . . ?
O8 Zn2 O5 C16 -103.1(2) . . . . ?
N1 Zn2 O5 C16 88.0(2) . . . . ?
N3 Zn2 O5 C16 164.2(2) . . . . ?
C22 C21 O4 C23 174.4(3) . . . . ?
C20 C21 O4 C23 -6.1(5) . . . . ?
O3 C23 O4 C21 83.3(4) . . . . ?
C29 C24 O3 C23 5.5(6) . . . . ?
C25 C24 O3 C23 -176.2(3) . . . . ?
O4 C23 O3 C24 85.0(4) . . . . ?
C25 C26 C30 O2 -175.5(3) . . . . ?
C27 C26 C30 O2 5.8(5) . . . . ?
C25 C26 C30 O1 5.4(5) . . . . ?
C27 C26 C30 O1 -173.4(3) . . . . ?
O2 C30 O1 Zn1 -5.2(5) . . . 1_646 ?
C26 C30 O1 Zn1 173.8(2) . . . 1_646 ?
O1 C30 O2 Zn3 -0.4(5) . . . 1_646 ?
C26 C30 O2 Zn3 -179.5(2) . . . 1_646 ?
